data_7034863
loop_
_publ_author_name
'Silva Valverde, Miguel F.'
'Theuergarten, Eileen'
'Bannenberg, Thomas'
'Freytag, Matthias'
'Jones, Peter G.'
'Tamm, Matthias'

_publ_section_title
;
 Frustrated N-heterocyclic carbene-silylium ion Lewis pairs.
;
_journal_issue 20
_journal_name_full 'Dalton transactions (Cambridge, England : 2003)'
_journal_page_first 9400
_journal_page_last 9408
_journal_paper_doi 10.1039/c5dt01362c
_journal_volume 44
_journal_year 2015
_chemical_formula_sum 'C52 H33 B2 F30 N5 Si'
_chemical_formula_weight 1347.54
_chemical_name_systematic
; 
 ? 
;
_space_group_IT_number 2
_symmetry_cell_setting triclinic
_symmetry_space_group_name_Hall '-P 1'
_symmetry_space_group_name_H-M 'P -1'
_atom_sites_solution_hydrogens geom
_atom_sites_solution_primary direct
_atom_sites_solution_secondary difmap
_audit_creation_method SHELXL-97
_audit_update_record
;
2015-03-05 deposited with the CCDC.
2015-04-20 downloaded from the CCDC.
;
_cell_angle_alpha 97.231(4)
_cell_angle_beta 94.146(4)
_cell_angle_gamma 110.557(6)
_cell_formula_units_Z 2
_cell_length_a 10.5595(6)
_cell_length_b 14.6325(8)
_cell_length_c 18.5185(10)
_cell_measurement_reflns_used 17543
_cell_measurement_temperature 100(2)
_cell_measurement_theta_max 29.1846
_cell_measurement_theta_min 2.2265
_cell_volume 2636.8(3)
_computing_cell_refinement
; 
CrysAlisPro, Oxford Diffraction Ltd., 
Version 1.171.35.11 (release 16-05-2011 CrysAlis171 .NET) 
(compiled May 16 2011,17:55:39)  
;
_computing_data_collection
; 
CrysAlisPro, Oxford Diffraction Ltd., 
Version 1.171.35.11 (release 16-05-2011 CrysAlis171 .NET) 
(compiled May 16 2011,17:55:39)  
;
_computing_data_reduction
; 
CrysAlisPro, Oxford Diffraction Ltd., 
Version 1.171.35.11 (release 16-05-2011 CrysAlis171 .NET) 
(compiled May 16 2011,17:55:39)  
;
_computing_molecular_graphics 'BRUKER XP'
_computing_publication_material SHELXL-97
_computing_structure_refinement 'SHELXL-97 (Sheldrick, 1997)'
_computing_structure_solution 'SHELXS-97 (Sheldrick, 1990)'
_diffrn_ambient_temperature 100(2)
_diffrn_detector_area_resol_mean 16.1419
_diffrn_measured_fraction_theta_full 0.991
_diffrn_measured_fraction_theta_max 0.991
_diffrn_measurement_device_type 'Oxford Diffraction Xcalibur, Eos'
_diffrn_measurement_method '\w scans'
_diffrn_radiation_monochromator graphite
_diffrn_radiation_source 'Enhance (Mo) X-ray Source'
_diffrn_radiation_type 'Mo K\a'
_diffrn_radiation_wavelength 0.71073
_diffrn_reflns_av_R_equivalents 0.0356
_diffrn_reflns_av_sigmaI/netI 0.0306
_diffrn_reflns_limit_h_max 13
_diffrn_reflns_limit_h_min -13
_diffrn_reflns_limit_k_max 19
_diffrn_reflns_limit_k_min -18
_diffrn_reflns_limit_l_max 24
_diffrn_reflns_limit_l_min -23
_diffrn_reflns_number 69215
_diffrn_reflns_theta_full 27.48
_diffrn_reflns_theta_max 27.48
_diffrn_reflns_theta_min 2.23
_exptl_absorpt_coefficient_mu 0.196
_exptl_absorpt_correction_T_max 0.9656
_exptl_absorpt_correction_T_min 0.9563
_exptl_absorpt_correction_type multi-scan
_exptl_absorpt_process_details
; 
CrysAlisPro, Oxford Diffraction Ltd., 
Version 1.171.35.11 (release 16-05-2011 CrysAlis171 .NET) 
(compiled May 16 2011,17:55:39)  
;
_exptl_crystal_colour colourless
_exptl_crystal_density_diffrn 1.697
_exptl_crystal_density_method 'not measured'
_exptl_crystal_description prism
_exptl_crystal_F_000 1348
_exptl_crystal_size_max 0.23
_exptl_crystal_size_mid 0.20
_exptl_crystal_size_min 0.18
_refine_diff_density_max 0.340
_refine_diff_density_min -0.352
_refine_diff_density_rms 0.051
_refine_ls_extinction_method none
_refine_ls_goodness_of_fit_ref 1.026
_refine_ls_hydrogen_treatment constr
_refine_ls_matrix_type full
_refine_ls_number_parameters 822
_refine_ls_number_reflns 11974
_refine_ls_number_restraints 0
_refine_ls_restrained_S_all 1.026
_refine_ls_R_factor_all 0.0523
_refine_ls_R_factor_gt 0.0364
_refine_ls_shift/su_max 0.001
_refine_ls_shift/su_mean 0.000
_refine_ls_structure_factor_coef Fsqd
_refine_ls_weighting_details 'calc w=1/[\s^2^(Fo^2^)+(0.0313P)^2^+1.4470P] where P=(Fo^2^+2Fc^2^)/3'
_refine_ls_weighting_scheme calc
_refine_ls_wR_factor_gt 0.0777
_refine_ls_wR_factor_ref 0.0850
_reflns_number_gt 9492
_reflns_number_total 11974
_reflns_threshold_expression >2sigma(I)
_cod_data_source_file c5dt01362c3.cif
_cod_data_source_block eileen24
_cod_depositor_comments 'Adding full bibliography for 7034861--7034869.cif.'
_cod_database_code 7034863
_refine_instructions_details
;
TITL eileen24 in P-1
CELL  0.71073  10.5595  14.6325  18.5185   97.231   94.146  110.557
ZERR     2.00   0.0006   0.0008   0.0010    0.004    0.004    0.006
LATT   1
SFAC  C    H    B    N    F    SI
UNIT  104  66   4    10   60   2
SIZE  0.23 0.20 0.18
TEMP  -173
SHEL  999 0.77
ACTA
CONF
 
FMAP   2
PLAN   10
L.S.   8
 
MPLA 5 c1 n2 c2 c3 n2 Si C4 C10
 
WGHT    0.031300    1.447000
FVAR       4.42029
SI    6    0.254961    0.980705    0.306955    11.00000    0.03075    0.02102 =
         0.01923    0.00374    0.00753    0.01390
B1    3    0.248466    0.304002    0.139831    11.00000    0.01883    0.01897 =
         0.01024    0.00360    0.00318    0.01077
B2    3    0.086036    0.358428    0.379313    11.00000    0.01363    0.01467 =
         0.01181   -0.00041    0.00233    0.00714
N1    4    0.294532    0.828532    0.199313    11.00000    0.02410    0.01959 =
         0.01496    0.00304    0.00350    0.01049
N2    4    0.488499    0.931321    0.260507    11.00000    0.02341    0.01594 =
         0.01908    0.00429    0.00257    0.00853
N3    4    0.260891    0.290603    0.227159    11.00000    0.01600    0.01705 =
         0.01333    0.00208    0.00370    0.00839
N4    4    0.183837    0.293651    0.269294    11.00000    0.01504    0.01206 =
         0.01239    0.00140   -0.00177    0.00598
N5    4    0.103847    0.285189    0.310923    11.00000    0.01671    0.01683 =
         0.01414    0.00092    0.00345    0.00710
F1    5    0.001824    0.153304    0.167410    11.00000    0.02434    0.01489 =
         0.02086    0.00343    0.00135    0.00473
F2    5   -0.251102    0.152261    0.148442    11.00000    0.01768    0.03042 =
         0.03063    0.00712    0.00460   -0.00119
F3    5   -0.303743    0.297029    0.087525    11.00000    0.01483    0.04540 =
         0.02393    0.00332    0.00096    0.01348
F4    5   -0.094409    0.445468    0.047603    11.00000    0.02768    0.04026 =
         0.03011    0.01750    0.00575    0.02233
F5    5    0.160448    0.450800    0.068267    11.00000    0.01865    0.02541 =
         0.02575    0.01380    0.00695    0.00915
F6    5    0.307234    0.490571    0.235132    11.00000    0.02978    0.01906 =
         0.02286    0.00062    0.01088    0.00817
F7    5    0.521322    0.658003    0.240789    11.00000    0.04174    0.01925 =
         0.04255   -0.00344    0.00342    0.00020
F8    5    0.706522    0.669443    0.143807    11.00000    0.02491    0.03138 =
         0.07021    0.01669    0.01065   -0.00327
F9    5    0.669957    0.509268    0.040252    11.00000    0.02831    0.04730 =
         0.05383    0.02714    0.02745    0.01786
F10   5    0.456878    0.342880    0.033037    11.00000    0.03427    0.03068 =
         0.02501    0.00712    0.01650    0.01665
F11   5    0.088116    0.169569    0.001197    11.00000    0.03365    0.04638 =
         0.01793   -0.00633   -0.00722    0.02610
F12   5    0.111040    0.001752   -0.054933    11.00000    0.02977    0.04071 =
         0.02684   -0.01833   -0.00457    0.01138
F13   5    0.302113   -0.060387    0.008057    11.00000    0.03710    0.02045 =
         0.04576   -0.00943    0.00602    0.01298
F14   5    0.475248    0.055211    0.127232    11.00000    0.02636    0.02408 =
         0.04089    0.00433    0.00118    0.01643
F15   5    0.461541    0.228941    0.181599    11.00000    0.01789    0.02336 =
         0.01973   -0.00177   -0.00170    0.00913
F16   5    0.361898    0.370870    0.403084    11.00000    0.01652    0.01969 =
         0.02481    0.00329    0.00263    0.00980
F17   5    0.588652    0.532571    0.426985    11.00000    0.01093    0.03122 =
         0.03147    0.00372   -0.00061    0.00602
F18   5    0.572506    0.715200    0.427794    11.00000    0.01796    0.02373 =
         0.04817    0.00730    0.00065   -0.00383
F19   5    0.324672    0.731051    0.403974    11.00000    0.02808    0.01417 =
         0.04482    0.00741    0.00137    0.00513
F20   5    0.098429    0.572621    0.381957    11.00000    0.01553    0.01768 =
         0.02854    0.00291    0.00198    0.00797
F21   5    0.021294    0.435085    0.252398    11.00000    0.02259    0.02697 =
         0.01586    0.00604    0.00483    0.01082
F22   5   -0.211399    0.458429    0.210232    11.00000    0.03614    0.03506 =
         0.01861    0.00303   -0.00389    0.02195
F23   5   -0.425750    0.401544    0.289242    11.00000    0.01988    0.03651 =
         0.03142   -0.00610   -0.00849    0.01804
F24   5   -0.399807    0.320765    0.412765    11.00000    0.01327    0.03154 =
         0.03534    0.00215    0.00644    0.00767
F25   5   -0.171706    0.298517    0.455902    11.00000    0.01621    0.02741 =
         0.02240    0.00851    0.00584    0.00796
F26   5    0.109821    0.456468    0.524233    11.00000    0.03192    0.01352 =
         0.01815    0.00151    0.00793    0.01061
F27   5    0.147337    0.391591    0.650617    11.00000    0.03162    0.02016 =
         0.01307   -0.00250    0.00319    0.00922
F28   5    0.146393    0.206156    0.649070    11.00000    0.03576    0.02925 =
         0.01605    0.00736    0.00336    0.01936
F29   5    0.110963    0.086147    0.518394    11.00000    0.05669    0.02031 =
         0.02346    0.00482    0.00600    0.02447
F30   5    0.072898    0.146756    0.392615    11.00000    0.04926    0.01771 =
         0.01558   -0.00248    0.00244    0.01629
C1    1    0.350028    0.899219    0.260623    11.00000    0.02560    0.01673 =
         0.01609    0.00498    0.00247    0.00965
C2    1    0.398112    0.825044    0.157892    11.00000    0.03024    0.02308 =
         0.01904    0.00481    0.00639    0.01608
C3    1    0.517522    0.888402    0.195635    11.00000    0.02872    0.01928 =
         0.02225    0.00629    0.00793    0.01310
C4    1    0.152707    0.747515    0.186756    11.00000    0.02329    0.02220 =
         0.02268    0.00031    0.00105    0.00674
C5    1    0.066119    0.759961    0.121647    11.00000    0.02898    0.04598 =
         0.02265    0.00170   -0.00255    0.01211
AFIX 137
H5A   2   -0.022179    0.705049    0.112606    11.00000   -1.50000
H5B   2    0.113267    0.760190    0.077952    11.00000   -1.50000
H5C   2    0.051745    0.822623    0.132634    11.00000   -1.50000
AFIX   0
C6    1    0.083157    0.746737    0.256234    11.00000    0.02796    0.02657 =
         0.02509    0.00573    0.00475    0.00697
AFIX 137
H6A   2    0.141866    0.740213    0.297188    11.00000   -1.50000
H6B   2   -0.004060    0.690823    0.248560    11.00000   -1.50000
H6C   2    0.067006    0.808676    0.267568    11.00000   -1.50000
AFIX   0
C7    1    0.171601    0.647641    0.173551    11.00000    0.03987    0.02201 =
         0.04250   -0.00058    0.00837    0.00889
AFIX 137
H7A   2    0.238777    0.645946    0.212239    11.00000   -1.50000
H7B   2    0.203759    0.639120    0.125734    11.00000   -1.50000
H7C   2    0.084328    0.594105    0.174252    11.00000   -1.50000
AFIX   0
C8    1    0.383391    0.766291    0.083261    11.00000    0.03694    0.03469 =
         0.02410   -0.00158    0.00641    0.01745
AFIX 137
H8A   2    0.447027    0.806570    0.053478    11.00000   -1.50000
H8B   2    0.289827    0.747141    0.059462    11.00000   -1.50000
H8C   2    0.403699    0.706771    0.088077    11.00000   -1.50000
AFIX   0
C9    1    0.653084    0.910880    0.167816    11.00000    0.03007    0.03263 =
         0.03849    0.00627    0.01403    0.01296
AFIX 137
H9A   2    0.690308    0.860495    0.177891    11.00000   -1.50000
H9B   2    0.715730    0.976076    0.192544    11.00000   -1.50000
H9C   2    0.641951    0.910784    0.114805    11.00000   -1.50000
AFIX   0
C10   1    0.595919    0.981849    0.327047    11.00000    0.02617    0.01934 =
         0.02369    0.00332   -0.00370    0.00613
C11   1    0.528432    0.979255    0.397366    11.00000    0.03511    0.02292 =
         0.02114    0.00388   -0.00331    0.00472
AFIX 137
H11A  2    0.472426    1.020322    0.397390    11.00000   -1.50000
H11B  2    0.598879    1.004812    0.439940    11.00000   -1.50000
H11C  2    0.470690    0.910968    0.399889    11.00000   -1.50000
AFIX   0
C12   1    0.685776    0.919676    0.333731    11.00000    0.03647    0.03409 =
         0.03661    0.00733   -0.00418    0.01797
AFIX 137
H12A  2    0.627725    0.849902    0.330228    11.00000   -1.50000
H12B  2    0.743489    0.942190    0.381169    11.00000   -1.50000
H12C  2    0.743426    0.927280    0.294058    11.00000   -1.50000
AFIX   0
C13   1    0.681783    1.087301    0.318560    11.00000    0.03490    0.02077 =
         0.03444    0.00451    0.00217    0.00338
AFIX 137
H13A  2    0.728762    1.085914    0.274924    11.00000   -1.50000
H13B  2    0.749220    1.118399    0.362065    11.00000   -1.50000
H13C  2    0.622530    1.125337    0.313240    11.00000   -1.50000
AFIX   0
C14   1    0.191160    0.942482    0.394042    11.00000    0.03942    0.02598 =
         0.02261    0.00118    0.01093    0.01174
AFIX 137
H14A  2    0.251066    0.989082    0.435955    11.00000   -1.50000
H14B  2    0.190498    0.875911    0.396965    11.00000   -1.50000
H14C  2    0.098432    0.942393    0.394908    11.00000   -1.50000
AFIX   0
C15   1    0.115996    0.981840    0.238738    11.00000    0.04088    0.03719 =
         0.03451    0.00840    0.00752    0.02545
AFIX 137
H15A  2    0.039349    0.918487    0.232521    11.00000   -1.50000
H15B  2    0.150600    0.992052    0.191543    11.00000   -1.50000
H15C  2    0.085283    1.035575    0.256436    11.00000   -1.50000
AFIX   0
C16   1    0.367399    1.114082    0.323319    11.00000    0.04361    0.02128 =
         0.03815    0.00751    0.00926    0.01643
AFIX 137
H16A  2    0.311847    1.154969    0.331247    11.00000   -1.50000
H16B  2    0.415503    1.129753    0.280537    11.00000   -1.50000
H16C  2    0.433897    1.127570    0.366768    11.00000   -1.50000
AFIX   0
C17   1    0.095126    0.304043    0.121195    11.00000    0.01727    0.01761 =
         0.01011    0.00028    0.00239    0.00829
C18   1   -0.016684    0.229238    0.138646    11.00000    0.02079    0.01498 =
         0.01225    0.00026    0.00048    0.00626
C19   1   -0.148650    0.225860    0.128576    11.00000    0.01583    0.02232 =
         0.01500   -0.00033    0.00230    0.00067
C20   1   -0.175493    0.299086    0.097722    11.00000    0.01241    0.03209 =
         0.01451   -0.00137    0.00013    0.01024
C21   1   -0.069353    0.373927    0.077785    11.00000    0.02120    0.02669 =
         0.01378    0.00586    0.00276    0.01404
C22   1    0.062220    0.375095    0.089713    11.00000    0.01675    0.01947 =
         0.01230    0.00291    0.00351    0.00606
C23   1    0.374203    0.406200    0.136394    11.00000    0.01531    0.01930 =
         0.01625    0.00552    0.00058    0.00825
C24   1    0.397279    0.491533    0.186699    11.00000    0.01937    0.02184 =
         0.01810    0.00585    0.00394    0.00895
C25   1    0.505904    0.578616    0.190249    11.00000    0.02566    0.01961 =
         0.02813    0.00359   -0.00006    0.00628
C26   1    0.599303    0.584707    0.141004    11.00000    0.01595    0.02490 =
         0.04354    0.01490    0.00244    0.00246
C27   1    0.580835    0.503949    0.089143    11.00000    0.01777    0.03560 =
         0.03238    0.01848    0.01138    0.01381
C28   1    0.469997    0.417720    0.087427    11.00000    0.02092    0.02398 =
         0.02139    0.00870    0.00575    0.01340
C29   1    0.267308    0.205029    0.098295    11.00000    0.01649    0.01713 =
         0.01237    0.00248    0.00476    0.00638
C30   1    0.184818    0.144579    0.036030    11.00000    0.01904    0.02978 =
         0.01591    0.00107    0.00250    0.01323
C31   1    0.195220    0.056821    0.005166    11.00000    0.02028    0.02569 =
         0.01811   -0.00668    0.00151    0.00405
C32   1    0.291640    0.025662    0.036109    11.00000    0.02345    0.01656 =
         0.02785   -0.00298    0.00821    0.00731
C33   1    0.379807    0.084554    0.096519    11.00000    0.01772    0.01852 =
         0.02556    0.00468    0.00551    0.00889
C34   1    0.367793    0.172607    0.124994    11.00000    0.01521    0.01679 =
         0.01496    0.00112    0.00385    0.00433
C35   1    0.217912    0.462212    0.389705    11.00000    0.01293    0.01715 =
         0.01037    0.00201    0.00278    0.00461
C36   1    0.347700    0.459101    0.402075    11.00000    0.01759    0.01683 =
         0.01367    0.00255    0.00274    0.00739
C37   1    0.466527    0.541505    0.414403    11.00000    0.01309    0.02641 =
         0.01673    0.00347    0.00060    0.00601
C38   1    0.459059    0.633517    0.415285    11.00000    0.01495    0.01953 =
         0.02409    0.00369    0.00165   -0.00252
C39   1    0.333207    0.641168    0.403400    11.00000    0.02254    0.01515 =
         0.02174    0.00332    0.00345    0.00542
C40   1    0.216658    0.557103    0.391341    11.00000    0.01484    0.01899 =
         0.01407    0.00384    0.00313    0.00626
C41   1   -0.061758    0.365502    0.355916    11.00000    0.01540    0.01227 =
         0.01548   -0.00257   -0.00024    0.00514
C42   1   -0.082997    0.403408    0.292807    11.00000    0.01750    0.01661 =
         0.01531   -0.00203    0.00113    0.00635
C43   1   -0.202391    0.415193    0.269581    11.00000    0.02547    0.01822 =
         0.01654   -0.00261   -0.00547    0.01115
C44   1   -0.310526    0.387529    0.309681    11.00000    0.01464    0.01957 =
         0.02464   -0.00794   -0.00747    0.00952
C45   1   -0.296354    0.348051    0.372061    11.00000    0.01269    0.01741 =
         0.02344   -0.00498    0.00162    0.00394
C46   1   -0.174501    0.337402    0.393590    11.00000    0.01555    0.01451 =
         0.01662   -0.00059    0.00063    0.00457
C47   1    0.092727    0.306658    0.451921    11.00000    0.00903    0.01531 =
         0.01515    0.00144    0.00246    0.00437
C48   1    0.109613    0.363660    0.520467    11.00000    0.01209    0.01218 =
         0.01866    0.00128    0.00343    0.00389
C49   1    0.126849    0.332011    0.586186    11.00000    0.01354    0.01693 =
         0.01340   -0.00169    0.00285    0.00436
C50   1    0.127168    0.238099    0.585618    11.00000    0.01557    0.02238 =
         0.01440    0.00531    0.00284    0.00873
C51   1    0.109166    0.177780    0.519616    11.00000    0.02305    0.01376 =
         0.02142    0.00312    0.00442    0.01008
C52   1    0.091450    0.212321    0.454821    11.00000    0.01819    0.01703 =
         0.01353   -0.00325    0.00177    0.00742
HKLF    4
;

loop_
_symmetry_equiv_pos_as_xyz
'x, y, z'
'-x, -y, -z'

loop_
_atom_site_label
_atom_site_type_symbol
_atom_site_fract_x
_atom_site_fract_y
_atom_site_fract_z
_atom_site_U_iso_or_equiv
_atom_site_adp_type
_atom_site_occupancy
_atom_site_symmetry_multiplicity
_atom_site_calc_flag
_atom_site_refinement_flags
Si Si 0.25496(5) 0.98070(4) 0.30696(3) 0.02217(11) Uani 1 1 d .
B1 B 0.24847(19) 0.30400(13) 0.13983(9) 0.0148(3) Uani 1 1 d .
B2 B 0.08604(18) 0.35843(13) 0.37931(9) 0.0130(3) Uani 1 1 d .
N1 N 0.29453(14) 0.82853(10) 0.19931(7) 0.0188(3) Uani 1 1 d .
N2 N 0.48850(14) 0.93132(10) 0.26051(7) 0.0190(3) Uani 1 1 d .
N3 N 0.26089(13) 0.29060(10) 0.22716(7) 0.0148(3) Uani 1 1 d .
N4 N 0.18384(13) 0.29365(9) 0.26929(7) 0.0131(3) Uani 1 1 d .
N5 N 0.10385(13) 0.28519(10) 0.31092(7) 0.0157(3) Uani 1 1 d .
F1 F 0.00182(10) 0.15330(7) 0.16741(5) 0.0207(2) Uani 1 1 d .
F2 F -0.25110(10) 0.15226(8) 0.14844(6) 0.0287(2) Uani 1 1 d .
F3 F -0.30374(10) 0.29703(8) 0.08752(5) 0.0277(2) Uani 1 1 d .
F4 F -0.09441(10) 0.44547(8) 0.04760(6) 0.0288(2) Uani 1 1 d .
F5 F 0.16045(9) 0.45080(7) 0.06827(5) 0.0219(2) Uani 1 1 d .
F6 F 0.30723(10) 0.49057(7) 0.23513(5) 0.0240(2) Uani 1 1 d .
F7 F 0.52132(12) 0.65800(8) 0.24079(6) 0.0384(3) Uani 1 1 d .
F8 F 0.70652(12) 0.66944(9) 0.14381(7) 0.0448(3) Uani 1 1 d .
F9 F 0.66996(11) 0.50927(9) 0.04025(7) 0.0391(3) Uani 1 1 d .
F10 F 0.45688(11) 0.34288(8) 0.03304(5) 0.0278(2) Uani 1 1 d .
F11 F 0.08812(11) 0.16957(8) 0.00120(5) 0.0311(3) Uani 1 1 d .
F12 F 0.11104(11) 0.00175(8) -0.05493(6) 0.0355(3) Uani 1 1 d .
F13 F 0.30211(11) -0.06039(8) 0.00806(6) 0.0351(3) Uani 1 1 d .
F14 F 0.47525(10) 0.05521(7) 0.12723(6) 0.0287(2) Uani 1 1 d .
F15 F 0.46154(9) 0.22894(7) 0.18160(5) 0.0206(2) Uani 1 1 d .
F16 F 0.36190(9) 0.37087(7) 0.40308(5) 0.0195(2) Uani 1 1 d .
F17 F 0.58865(9) 0.53257(8) 0.42699(5) 0.0253(2) Uani 1 1 d .
F18 F 0.57251(10) 0.71520(8) 0.42779(6) 0.0331(3) Uani 1 1 d .
F19 F 0.32467(11) 0.73105(7) 0.40397(6) 0.0297(2) Uani 1 1 d .
F20 F 0.09843(9) 0.57262(7) 0.38196(5) 0.0202(2) Uani 1 1 d .
F21 F 0.02129(10) 0.43509(7) 0.25240(5) 0.0210(2) Uani 1 1 d .
F22 F -0.21140(11) 0.45843(8) 0.21023(5) 0.0280(2) Uani 1 1 d .
F23 F -0.42575(10) 0.40154(8) 0.28924(6) 0.0288(2) Uani 1 1 d .
F24 F -0.39981(10) 0.32076(8) 0.41276(6) 0.0270(2) Uani 1 1 d .
F25 F -0.17171(9) 0.29852(7) 0.45590(5) 0.0214(2) Uani 1 1 d .
F26 F 0.10982(10) 0.45647(7) 0.52423(5) 0.0204(2) Uani 1 1 d .
F27 F 0.14734(10) 0.39159(7) 0.65062(5) 0.0221(2) Uani 1 1 d .
F28 F 0.14639(10) 0.20616(7) 0.64907(5) 0.0246(2) Uani 1 1 d .
F29 F 0.11096(12) 0.08615(7) 0.51839(5) 0.0305(2) Uani 1 1 d .
F30 F 0.07290(11) 0.14676(7) 0.39261(5) 0.0270(2) Uani 1 1 d .
C1 C 0.35003(17) 0.89922(12) 0.26062(8) 0.0187(3) Uani 1 1 d .
C2 C 0.39811(18) 0.82504(13) 0.15789(9) 0.0221(4) Uani 1 1 d .
C3 C 0.51752(18) 0.88840(12) 0.19563(9) 0.0217(4) Uani 1 1 d .
C4 C 0.15271(18) 0.74751(13) 0.18676(9) 0.0235(4) Uani 1 1 d .
C5 C 0.0661(2) 0.75996(16) 0.12165(10) 0.0336(4) Uani 1 1 d .
H5A H -0.0222 0.7050 0.1126 0.050 Uiso 1 1 calc R
H5B H 0.1133 0.7602 0.0780 0.050 Uiso 1 1 calc R
H5C H 0.0517 0.8226 0.1326 0.050 Uiso 1 1 calc R
C6 C 0.08316(19) 0.74674(14) 0.25623(10) 0.0271(4) Uani 1 1 d .
H6A H 0.1419 0.7402 0.2972 0.041 Uiso 1 1 calc R
H6B H -0.0041 0.6908 0.2486 0.041 Uiso 1 1 calc R
H6C H 0.0670 0.8087 0.2676 0.041 Uiso 1 1 calc R
C7 C 0.1716(2) 0.64764(14) 0.17355(12) 0.0358(5) Uani 1 1 d .
H7A H 0.2388 0.6459 0.2122 0.054 Uiso 1 1 calc R
H7B H 0.2038 0.6391 0.1257 0.054 Uiso 1 1 calc R
H7C H 0.0843 0.5941 0.1743 0.054 Uiso 1 1 calc R
C8 C 0.3834(2) 0.76629(15) 0.08326(10) 0.0312(4) Uani 1 1 d .
H8A H 0.4470 0.8066 0.0535 0.047 Uiso 1 1 calc R
H8B H 0.2898 0.7471 0.0595 0.047 Uiso 1 1 calc R
H8C H 0.4037 0.7068 0.0881 0.047 Uiso 1 1 calc R
C9 C 0.6531(2) 0.91088(15) 0.16782(11) 0.0327(4) Uani 1 1 d .
H9A H 0.6903 0.8605 0.1779 0.049 Uiso 1 1 calc R
H9B H 0.7157 0.9761 0.1925 0.049 Uiso 1 1 calc R
H9C H 0.6420 0.9108 0.1148 0.049 Uiso 1 1 calc R
C10 C 0.59592(18) 0.98185(13) 0.32705(9) 0.0240(4) Uani 1 1 d .
C11 C 0.5284(2) 0.97926(14) 0.39737(9) 0.0283(4) Uani 1 1 d .
H11A H 0.4724 1.0203 0.3974 0.042 Uiso 1 1 calc R
H11B H 0.5989 1.0048 0.4399 0.042 Uiso 1 1 calc R
H11C H 0.4707 0.9110 0.3999 0.042 Uiso 1 1 calc R
C12 C 0.6858(2) 0.91968(15) 0.33373(11) 0.0346(5) Uani 1 1 d .
H12A H 0.6277 0.8499 0.3302 0.052 Uiso 1 1 calc R
H12B H 0.7435 0.9422 0.3812 0.052 Uiso 1 1 calc R
H12C H 0.7434 0.9273 0.2941 0.052 Uiso 1 1 calc R
C13 C 0.6818(2) 1.08730(13) 0.31856(11) 0.0320(4) Uani 1 1 d .
H13A H 0.7288 1.0859 0.2749 0.048 Uiso 1 1 calc R
H13B H 0.7492 1.1184 0.3621 0.048 Uiso 1 1 calc R
H13C H 0.6225 1.1253 0.3132 0.048 Uiso 1 1 calc R
C14 C 0.1912(2) 0.94248(14) 0.39404(10) 0.0293(4) Uani 1 1 d .
H14A H 0.2511 0.9891 0.4360 0.044 Uiso 1 1 calc R
H14B H 0.1905 0.8759 0.3970 0.044 Uiso 1 1 calc R
H14C H 0.0984 0.9424 0.3949 0.044 Uiso 1 1 calc R
C15 C 0.1160(2) 0.98184(15) 0.23874(11) 0.0341(5) Uani 1 1 d .
H15A H 0.0393 0.9185 0.2325 0.051 Uiso 1 1 calc R
H15B H 0.1506 0.9921 0.1915 0.051 Uiso 1 1 calc R
H15C H 0.0853 1.0356 0.2564 0.051 Uiso 1 1 calc R
C16 C 0.3674(2) 1.11408(13) 0.32332(11) 0.0326(4) Uani 1 1 d .
H16A H 0.3118 1.1550 0.3312 0.049 Uiso 1 1 calc R
H16B H 0.4155 1.1298 0.2805 0.049 Uiso 1 1 calc R
H16C H 0.4339 1.1276 0.3668 0.049 Uiso 1 1 calc R
C17 C 0.09513(16) 0.30404(11) 0.12119(8) 0.0146(3) Uani 1 1 d .
C18 C -0.01668(16) 0.22924(11) 0.13865(8) 0.0163(3) Uani 1 1 d .
C19 C -0.14865(17) 0.22586(12) 0.12858(8) 0.0197(3) Uani 1 1 d .
C20 C -0.17549(16) 0.29909(13) 0.09772(8) 0.0196(3) Uani 1 1 d .
C21 C -0.06935(17) 0.37393(13) 0.07778(8) 0.0188(3) Uani 1 1 d .
C22 C 0.06222(16) 0.37509(12) 0.08971(8) 0.0162(3) Uani 1 1 d .
C23 C 0.37420(16) 0.40620(12) 0.13639(8) 0.0163(3) Uani 1 1 d .
C24 C 0.39728(17) 0.49153(12) 0.18670(9) 0.0191(3) Uani 1 1 d .
C25 C 0.50590(19) 0.57862(13) 0.19025(10) 0.0252(4) Uani 1 1 d .
C26 C 0.59930(18) 0.58471(14) 0.14100(11) 0.0287(4) Uani 1 1 d .
C27 C 0.58084(18) 0.50395(14) 0.08914(10) 0.0258(4) Uani 1 1 d .
C28 C 0.47000(17) 0.41772(13) 0.08743(9) 0.0200(3) Uani 1 1 d .
C29 C 0.26731(16) 0.20503(12) 0.09830(8) 0.0151(3) Uani 1 1 d .
C30 C 0.18482(17) 0.14458(13) 0.03603(9) 0.0206(3) Uani 1 1 d .
C31 C 0.19522(18) 0.05682(13) 0.00517(9) 0.0235(4) Uani 1 1 d .
C32 C 0.29164(18) 0.02566(12) 0.03611(9) 0.0230(4) Uani 1 1 d .
C33 C 0.37981(17) 0.08455(12) 0.09652(9) 0.0197(3) Uani 1 1 d .
C34 C 0.36779(16) 0.17261(12) 0.12499(8) 0.0161(3) Uani 1 1 d .
C35 C 0.21791(15) 0.46221(11) 0.38971(8) 0.0137(3) Uani 1 1 d .
C36 C 0.34770(16) 0.45910(11) 0.40208(8) 0.0157(3) Uani 1 1 d .
C37 C 0.46653(16) 0.54151(13) 0.41440(8) 0.0191(3) Uani 1 1 d .
C38 C 0.45906(17) 0.63352(12) 0.41529(9) 0.0219(4) Uani 1 1 d .
C39 C 0.33321(17) 0.64117(12) 0.40340(9) 0.0201(3) Uani 1 1 d .
C40 C 0.21666(16) 0.55710(12) 0.39134(8) 0.0158(3) Uani 1 1 d .
C41 C -0.06176(16) 0.36550(11) 0.35592(8) 0.0149(3) Uani 1 1 d .
C42 C -0.08300(16) 0.40341(12) 0.29281(8) 0.0169(3) Uani 1 1 d .
C43 C -0.20239(18) 0.41519(12) 0.26958(9) 0.0201(3) Uani 1 1 d .
C44 C -0.31053(16) 0.38753(12) 0.30968(9) 0.0203(3) Uani 1 1 d .
C45 C -0.29635(16) 0.34805(12) 0.37206(9) 0.0191(3) Uani 1 1 d .
C46 C -0.17450(16) 0.33740(11) 0.39359(8) 0.0162(3) Uani 1 1 d .
C47 C 0.09273(15) 0.30666(11) 0.45192(8) 0.0132(3) Uani 1 1 d .
C48 C 0.10961(15) 0.36366(11) 0.52047(8) 0.0145(3) Uani 1 1 d .
C49 C 0.12685(16) 0.33201(11) 0.58619(8) 0.0153(3) Uani 1 1 d .
C50 C 0.12717(16) 0.23810(12) 0.58562(8) 0.0167(3) Uani 1 1 d .
C51 C 0.10917(17) 0.17778(12) 0.51962(9) 0.0184(3) Uani 1 1 d .
C52 C 0.09145(16) 0.21232(12) 0.45482(8) 0.0165(3) Uani 1 1 d .

loop_
_atom_site_aniso_label
_atom_site_aniso_U_11
_atom_site_aniso_U_22
_atom_site_aniso_U_33
_atom_site_aniso_U_23
_atom_site_aniso_U_13
_atom_site_aniso_U_12
Si 0.0307(3) 0.0210(2) 0.0192(2) 0.00374(18) 0.00753(19) 0.0139(2)
B1 0.0188(9) 0.0190(9) 0.0102(8) 0.0036(7) 0.0032(6) 0.0108(8)
B2 0.0136(9) 0.0147(8) 0.0118(8) -0.0004(6) 0.0023(6) 0.0071(7)
N1 0.0241(8) 0.0196(7) 0.0150(6) 0.0030(5) 0.0035(5) 0.0105(6)
N2 0.0234(8) 0.0159(7) 0.0191(7) 0.0043(5) 0.0026(6) 0.0085(6)
N3 0.0160(7) 0.0171(7) 0.0133(6) 0.0021(5) 0.0037(5) 0.0084(6)
N4 0.0150(7) 0.0121(6) 0.0124(6) 0.0014(5) -0.0018(5) 0.0060(5)
N5 0.0167(7) 0.0168(7) 0.0141(6) 0.0009(5) 0.0034(5) 0.0071(6)
F1 0.0243(5) 0.0149(5) 0.0209(5) 0.0034(4) 0.0014(4) 0.0047(4)
F2 0.0177(5) 0.0304(6) 0.0306(6) 0.0071(4) 0.0046(4) -0.0012(4)
F3 0.0148(5) 0.0454(7) 0.0239(5) 0.0033(5) 0.0010(4) 0.0135(5)
F4 0.0277(6) 0.0403(6) 0.0301(5) 0.0175(5) 0.0057(4) 0.0223(5)
F5 0.0186(5) 0.0254(5) 0.0258(5) 0.0138(4) 0.0069(4) 0.0091(4)
F6 0.0298(6) 0.0191(5) 0.0229(5) 0.0006(4) 0.0109(4) 0.0082(4)
F7 0.0417(7) 0.0192(5) 0.0426(7) -0.0034(5) 0.0034(5) 0.0002(5)
F8 0.0249(6) 0.0314(6) 0.0702(9) 0.0167(6) 0.0106(6) -0.0033(5)
F9 0.0283(6) 0.0473(7) 0.0538(7) 0.0271(6) 0.0275(5) 0.0179(6)
F10 0.0343(6) 0.0307(6) 0.0250(5) 0.0071(4) 0.0165(4) 0.0167(5)
F11 0.0337(6) 0.0464(7) 0.0179(5) -0.0063(5) -0.0072(4) 0.0261(5)
F12 0.0298(6) 0.0407(7) 0.0268(5) -0.0183(5) -0.0046(5) 0.0114(5)
F13 0.0371(7) 0.0204(5) 0.0458(7) -0.0094(5) 0.0060(5) 0.0130(5)
F14 0.0264(6) 0.0241(5) 0.0409(6) 0.0043(5) 0.0012(5) 0.0164(5)
F15 0.0179(5) 0.0234(5) 0.0197(5) -0.0018(4) -0.0017(4) 0.0091(4)
F16 0.0165(5) 0.0197(5) 0.0248(5) 0.0033(4) 0.0026(4) 0.0098(4)
F17 0.0109(5) 0.0312(6) 0.0315(5) 0.0037(4) -0.0006(4) 0.0060(4)
F18 0.0180(5) 0.0237(5) 0.0482(7) 0.0073(5) 0.0007(5) -0.0038(4)
F19 0.0281(6) 0.0142(5) 0.0448(6) 0.0074(4) 0.0014(5) 0.0051(4)
F20 0.0155(5) 0.0177(5) 0.0285(5) 0.0029(4) 0.0020(4) 0.0080(4)
F21 0.0226(5) 0.0270(5) 0.0159(4) 0.0060(4) 0.0048(4) 0.0108(4)
F22 0.0361(6) 0.0351(6) 0.0186(5) 0.0030(4) -0.0039(4) 0.0219(5)
F23 0.0199(5) 0.0365(6) 0.0314(6) -0.0061(5) -0.0085(4) 0.0180(5)
F24 0.0133(5) 0.0315(6) 0.0353(6) 0.0021(5) 0.0064(4) 0.0077(4)
F25 0.0162(5) 0.0274(5) 0.0224(5) 0.0085(4) 0.0058(4) 0.0080(4)
F26 0.0319(6) 0.0135(4) 0.0181(5) 0.0015(4) 0.0079(4) 0.0106(4)
F27 0.0316(6) 0.0202(5) 0.0131(4) -0.0025(4) 0.0032(4) 0.0092(4)
F28 0.0358(6) 0.0293(5) 0.0161(5) 0.0074(4) 0.0034(4) 0.0194(5)
F29 0.0567(7) 0.0203(5) 0.0235(5) 0.0048(4) 0.0060(5) 0.0245(5)
F30 0.0493(7) 0.0177(5) 0.0156(5) -0.0025(4) 0.0024(4) 0.0163(5)
C1 0.0256(9) 0.0167(8) 0.0161(7) 0.0050(6) 0.0025(6) 0.0096(7)
C2 0.0302(10) 0.0231(9) 0.0190(8) 0.0048(7) 0.0064(7) 0.0161(8)
C3 0.0287(10) 0.0193(8) 0.0222(8) 0.0063(7) 0.0079(7) 0.0131(8)
C4 0.0233(9) 0.0222(9) 0.0227(8) 0.0003(7) 0.0011(7) 0.0067(7)
C5 0.0290(11) 0.0460(12) 0.0226(9) 0.0017(8) -0.0025(8) 0.0121(9)
C6 0.0280(10) 0.0266(9) 0.0251(9) 0.0057(7) 0.0047(7) 0.0070(8)
C7 0.0399(12) 0.0220(10) 0.0425(12) -0.0006(8) 0.0084(9) 0.0089(9)
C8 0.0369(11) 0.0347(11) 0.0241(9) -0.0016(8) 0.0064(8) 0.0175(9)
C9 0.0301(11) 0.0326(11) 0.0385(11) 0.0063(9) 0.0140(8) 0.0130(9)
C10 0.0262(10) 0.0193(9) 0.0237(9) 0.0033(7) -0.0037(7) 0.0061(7)
C11 0.0351(11) 0.0229(9) 0.0211(9) 0.0039(7) -0.0033(7) 0.0047(8)
C12 0.0365(12) 0.0341(11) 0.0366(11) 0.0073(9) -0.0042(9) 0.0180(9)
C13 0.0349(11) 0.0208(9) 0.0344(10) 0.0045(8) 0.0022(8) 0.0034(8)
C14 0.0394(11) 0.0260(10) 0.0226(9) 0.0012(7) 0.0109(8) 0.0117(9)
C15 0.0409(12) 0.0372(11) 0.0345(10) 0.0084(9) 0.0075(9) 0.0254(10)
C16 0.0436(12) 0.0213(9) 0.0382(11) 0.0075(8) 0.0093(9) 0.0164(9)
C17 0.0173(8) 0.0176(8) 0.0101(7) 0.0003(6) 0.0024(6) 0.0083(7)
C18 0.0208(9) 0.0150(8) 0.0123(7) 0.0003(6) 0.0005(6) 0.0063(7)
C19 0.0158(8) 0.0223(8) 0.0150(7) -0.0003(6) 0.0023(6) 0.0007(7)
C20 0.0124(8) 0.0321(9) 0.0145(7) -0.0014(7) 0.0001(6) 0.0102(7)
C21 0.0212(9) 0.0267(9) 0.0138(7) 0.0059(6) 0.0028(6) 0.0140(7)
C22 0.0167(8) 0.0195(8) 0.0123(7) 0.0029(6) 0.0035(6) 0.0061(7)
C23 0.0153(8) 0.0193(8) 0.0162(7) 0.0055(6) 0.0006(6) 0.0082(7)
C24 0.0194(9) 0.0218(8) 0.0181(8) 0.0058(6) 0.0039(6) 0.0089(7)
C25 0.0257(10) 0.0196(9) 0.0281(9) 0.0036(7) -0.0001(7) 0.0063(8)
C26 0.0159(9) 0.0249(9) 0.0435(11) 0.0149(8) 0.0024(8) 0.0025(8)
C27 0.0178(9) 0.0356(10) 0.0324(9) 0.0185(8) 0.0114(7) 0.0138(8)
C28 0.0209(9) 0.0240(9) 0.0214(8) 0.0087(7) 0.0058(7) 0.0134(7)
C29 0.0165(8) 0.0171(8) 0.0124(7) 0.0025(6) 0.0048(6) 0.0064(7)
C30 0.0190(9) 0.0298(9) 0.0159(8) 0.0011(7) 0.0025(6) 0.0132(8)
C31 0.0203(9) 0.0257(9) 0.0181(8) -0.0067(7) 0.0015(7) 0.0041(7)
C32 0.0234(9) 0.0166(8) 0.0279(9) -0.0030(7) 0.0082(7) 0.0073(7)
C33 0.0177(9) 0.0185(8) 0.0256(8) 0.0047(7) 0.0055(7) 0.0089(7)
C34 0.0152(8) 0.0168(8) 0.0150(7) 0.0011(6) 0.0038(6) 0.0043(6)
C35 0.0129(8) 0.0171(8) 0.0104(7) 0.0020(6) 0.0028(6) 0.0046(6)
C36 0.0176(8) 0.0168(8) 0.0137(7) 0.0026(6) 0.0027(6) 0.0074(7)
C37 0.0131(8) 0.0264(9) 0.0167(8) 0.0035(6) 0.0006(6) 0.0060(7)
C38 0.0150(8) 0.0195(8) 0.0241(8) 0.0037(7) 0.0017(6) -0.0025(7)
C39 0.0225(9) 0.0152(8) 0.0217(8) 0.0033(6) 0.0035(7) 0.0054(7)
C40 0.0148(8) 0.0190(8) 0.0141(7) 0.0038(6) 0.0031(6) 0.0063(7)
C41 0.0154(8) 0.0123(7) 0.0155(7) -0.0026(6) -0.0002(6) 0.0051(6)
C42 0.0175(8) 0.0166(8) 0.0153(7) -0.0020(6) 0.0011(6) 0.0063(7)
C43 0.0255(9) 0.0182(8) 0.0165(8) -0.0026(6) -0.0055(6) 0.0111(7)
C44 0.0146(8) 0.0196(8) 0.0246(8) -0.0079(7) -0.0075(6) 0.0095(7)
C45 0.0127(8) 0.0174(8) 0.0234(8) -0.0050(6) 0.0016(6) 0.0039(7)
C46 0.0155(8) 0.0145(8) 0.0166(7) -0.0006(6) 0.0006(6) 0.0046(6)
C47 0.0090(7) 0.0153(7) 0.0151(7) 0.0014(6) 0.0025(6) 0.0044(6)
C48 0.0121(8) 0.0122(7) 0.0187(7) 0.0013(6) 0.0034(6) 0.0039(6)
C49 0.0135(8) 0.0169(8) 0.0134(7) -0.0017(6) 0.0029(6) 0.0044(6)
C50 0.0156(8) 0.0224(8) 0.0144(7) 0.0053(6) 0.0028(6) 0.0087(7)
C51 0.0231(9) 0.0138(8) 0.0214(8) 0.0031(6) 0.0044(7) 0.0101(7)
C52 0.0182(8) 0.0170(8) 0.0135(7) -0.0032(6) 0.0018(6) 0.0074(7)

loop_
_atom_type_symbol
_atom_type_description
_atom_type_scat_dispersion_real
_atom_type_scat_dispersion_imag
_atom_type_scat_source
C C 0.0033 0.0016 'International Tables Vol C Tables 4.2.6.8 and 6.1.1.4'
H H 0.0000 0.0000 'International Tables Vol C Tables 4.2.6.8 and 6.1.1.4'
B B 0.0013 0.0007 'International Tables Vol C Tables 4.2.6.8 and 6.1.1.4'
N N 0.0061 0.0033 'International Tables Vol C Tables 4.2.6.8 and 6.1.1.4'
F F 0.0171 0.0103 'International Tables Vol C Tables 4.2.6.8 and 6.1.1.4'
Si Si 0.0817 0.0704 'International Tables Vol C Tables 4.2.6.8 and 6.1.1.4'

loop_
_geom_angle_atom_site_label_1
_geom_angle_atom_site_label_2
_geom_angle_atom_site_label_3
_geom_angle
C16 Si C14 110.25(9)
C16 Si C15 100.62(9)
C14 Si C15 112.28(9)
C16 Si C1 110.37(8)
C14 Si C1 113.33(8)
C15 Si C1 109.28(8)
C23 B1 C17 116.56(13)
C23 B1 C29 113.82(13)
C17 B1 C29 112.70(13)
C23 B1 N3 104.20(12)
C17 B1 N3 104.99(12)
C29 B1 N3 102.68(12)
N5 B2 C41 103.77(12)
N5 B2 C47 106.53(12)
C41 B2 C47 114.24(13)
N5 B2 C35 107.38(12)
C41 B2 C35 116.01(13)
C47 B2 C35 108.19(12)
C1 N1 C2 108.92(14)
C1 N1 C4 126.48(13)
C2 N1 C4 122.76(13)
C1 N2 C3 109.19(14)
C1 N2 C10 126.14(13)
C3 N2 C10 122.70(14)
N4 N3 B1 127.58(13)
N5 N4 N3 172.23(15)
N4 N5 B2 134.01(14)
N2 C1 N1 106.23(13)
N2 C1 Si 123.74(12)
N1 C1 Si 123.78(12)
C3 C2 N1 107.66(14)
C3 C2 C8 124.81(16)
N1 C2 C8 127.47(16)
C2 C3 N2 107.60(15)
C2 C3 C9 124.43(16)
N2 C3 C9 127.85(16)
C6 C4 N1 110.61(13)
C6 C4 C5 111.34(15)
N1 C4 C5 110.77(14)
C6 C4 C7 105.24(15)
N1 C4 C7 107.43(14)
C5 C4 C7 111.26(15)
C13 C10 N2 110.96(14)
C13 C10 C11 111.62(15)
N2 C10 C11 110.32(14)
C13 C10 C12 110.66(16)
N2 C10 C12 107.54(14)
C11 C10 C12 105.54(15)
C22 C17 C18 113.99(14)
C22 C17 B1 125.87(14)
C18 C17 B1 120.12(13)
F1 C18 C19 116.18(14)
F1 C18 C17 119.57(14)
C19 C18 C17 124.25(15)
F2 C19 C18 120.80(15)
F2 C19 C20 119.87(15)
C18 C19 C20 119.33(15)
F3 C20 C21 120.76(15)
F3 C20 C19 120.15(15)
C21 C20 C19 119.09(14)
F4 C21 C20 119.56(14)
F4 C21 C22 120.76(15)
C20 C21 C22 119.68(15)
F5 C22 C21 115.97(14)
F5 C22 C17 120.39(14)
C21 C22 C17 123.64(15)
C28 C23 C24 113.60(15)
C28 C23 B1 125.39(14)
C24 C23 B1 120.97(14)
F6 C24 C25 116.65(15)
F6 C24 C23 118.97(14)
C25 C24 C23 124.37(15)
F7 C25 C24 120.81(16)
F7 C25 C26 119.97(16)
C24 C25 C26 119.22(16)
F8 C26 C27 120.76(17)
F8 C26 C25 119.99(17)
C27 C26 C25 119.25(17)
F9 C27 C26 119.88(17)
F9 C27 C28 120.45(17)
C26 C27 C28 119.67(16)
F10 C28 C27 115.84(14)
F10 C28 C23 120.30(15)
C27 C28 C23 123.84(16)
C30 C29 C34 113.98(14)
C30 C29 B1 124.50(14)
C34 C29 B1 121.48(13)
F11 C30 C31 115.50(14)
F11 C30 C29 120.84(14)
C31 C30 C29 123.66(15)
F12 C31 C32 119.83(15)
F12 C31 C30 120.31(16)
C32 C31 C30 119.86(15)
F13 C32 C31 121.06(15)
F13 C32 C33 119.91(16)
C31 C32 C33 119.03(15)
F14 C33 C32 119.71(14)
F14 C33 C34 120.90(15)
C32 C33 C34 119.39(15)
F15 C34 C33 116.31(14)
F15 C34 C29 119.78(13)
C33 C34 C29 123.91(15)
C40 C35 C36 113.98(14)
C40 C35 B2 127.36(13)
C36 C35 B2 118.58(13)
F16 C36 C37 116.33(14)
F16 C36 C35 119.45(14)
C37 C36 C35 124.22(15)
F17 C37 C38 120.01(15)
F17 C37 C36 120.73(15)
C38 C37 C36 119.24(15)
F18 C38 C37 120.76(15)
F18 C38 C39 120.12(15)
C37 C38 C39 119.12(15)
F19 C39 C38 119.63(15)
F19 C39 C40 120.40(15)
C38 C39 C40 119.97(15)
F20 C40 C39 115.41(14)
F20 C40 C35 121.12(14)
C39 C40 C35 123.47(15)
C46 C41 C42 113.70(14)
C46 C41 B2 126.37(14)
C42 C41 B2 119.93(14)
F21 C42 C43 116.78(14)
F21 C42 C41 118.79(14)
C43 C42 C41 124.37(15)
F22 C43 C44 119.87(14)
F22 C43 C42 120.49(15)
C44 C43 C42 119.55(15)
F23 C44 C43 120.32(15)
F23 C44 C45 120.91(15)
C43 C44 C45 118.75(14)
F24 C45 C44 120.27(14)
F24 C45 C46 119.78(15)
C44 C45 C46 119.94(15)
F25 C46 C45 114.88(14)
F25 C46 C41 121.44(14)
C45 C46 C41 123.67(15)
C52 C47 C48 113.90(14)
C52 C47 B2 127.88(13)
C48 C47 B2 118.11(13)
F26 C48 C49 116.68(13)
F26 C48 C47 119.00(13)
C49 C48 C47 124.32(14)
F27 C49 C50 119.20(13)
F27 C49 C48 121.61(14)
C50 C49 C48 119.16(14)
F28 C50 C51 120.50(14)
F28 C50 C49 120.25(14)
C51 C50 C49 119.25(14)
F29 C51 C50 119.75(14)
F29 C51 C52 120.50(14)
C50 C51 C52 119.74(14)
F30 C52 C47 121.15(14)
F30 C52 C51 115.24(13)
C47 C52 C51 123.61(14)

loop_
_geom_bond_atom_site_label_1
_geom_bond_atom_site_label_2
_geom_bond_distance
Si C16 1.866(2)
Si C14 1.8674(18)
Si C15 1.872(2)
Si C1 1.9680(17)
B1 C23 1.626(2)
B1 C17 1.631(2)
B1 C29 1.635(2)
B1 N3 1.655(2)
B2 N5 1.619(2)
B2 C41 1.631(2)
B2 C47 1.633(2)
B2 C35 1.639(2)
N1 C1 1.373(2)
N1 C2 1.392(2)
N1 C4 1.528(2)
N2 C1 1.370(2)
N2 C3 1.389(2)
N2 C10 1.527(2)
N3 N4 1.1753(17)
N4 N5 1.1695(17)
F1 C18 1.3575(18)
F2 C19 1.3434(19)
F3 C20 1.3430(18)
F4 C21 1.3411(18)
F5 C22 1.3506(18)
F6 C24 1.3512(18)
F7 C25 1.350(2)
F8 C26 1.346(2)
F9 C27 1.3420(19)
F10 C28 1.3522(19)
F11 C30 1.3487(19)
F12 C31 1.3440(19)
F13 C32 1.3449(19)
F14 C33 1.3439(19)
F15 C34 1.3482(18)
F16 C36 1.3532(18)
F17 C37 1.3480(18)
F18 C38 1.3424(19)
F19 C39 1.3483(19)
F20 C40 1.3483(18)
F21 C42 1.3548(18)
F22 C43 1.3489(19)
F23 C44 1.3394(18)
F24 C45 1.3452(18)
F25 C46 1.3521(18)
F26 C48 1.3502(17)
F27 C49 1.3412(17)
F28 C50 1.3456(17)
F29 C51 1.3450(18)
F30 C52 1.3575(17)
C2 C3 1.351(3)
C2 C8 1.500(2)
C3 C9 1.497(2)
C4 C6 1.526(2)
C4 C5 1.528(2)
C4 C7 1.535(2)
C10 C13 1.525(2)
C10 C11 1.527(2)
C10 C12 1.537(3)
C17 C22 1.385(2)
C17 C18 1.390(2)
C18 C19 1.375(2)
C19 C20 1.378(2)
C20 C21 1.375(2)
C21 C22 1.385(2)
C23 C28 1.388(2)
C23 C24 1.395(2)
C24 C25 1.373(2)
C25 C26 1.379(3)
C26 C27 1.372(3)
C27 C28 1.382(2)
C29 C30 1.388(2)
C29 C34 1.390(2)
C30 C31 1.382(2)
C31 C32 1.371(3)
C32 C33 1.380(2)
C33 C34 1.381(2)
C35 C40 1.390(2)
C35 C36 1.391(2)
C36 C37 1.381(2)
C37 C38 1.374(2)
C38 C39 1.377(2)
C39 C40 1.380(2)
C41 C46 1.386(2)
C41 C42 1.392(2)
C42 C43 1.377(2)
C43 C44 1.376(2)
C44 C45 1.376(2)
C45 C46 1.386(2)
C47 C52 1.384(2)
C47 C48 1.391(2)
C48 C49 1.378(2)
C49 C50 1.374(2)
C50 C51 1.373(2)
C51 C52 1.385(2)

loop_
_geom_torsion_atom_site_label_1
_geom_torsion_atom_site_label_2
_geom_torsion_atom_site_label_3
_geom_torsion_atom_site_label_4
_geom_torsion
C23 B1 N3 N4 113.95(17)
C17 B1 N3 N4 -9.1(2)
C29 B1 N3 N4 -127.11(16)
B1 N3 N4 N5 110.9(11)
N3 N4 N5 B2 150.3(10)
C41 B2 N5 N4 119.81(18)
C47 B2 N5 N4 -119.28(18)
C35 B2 N5 N4 -3.6(2)
C3 N2 C1 N1 6.22(17)
C10 N2 C1 N1 -158.04(14)
C3 N2 C1 Si -146.76(12)
C10 N2 C1 Si 49.0(2)
C2 N1 C1 N2 -6.19(17)
C4 N1 C1 N2 158.57(14)
C2 N1 C1 Si 146.77(12)
C4 N1 C1 Si -48.5(2)
C16 Si C1 N2 17.66(16)
C14 Si C1 N2 -106.55(14)
C15 Si C1 N2 127.42(14)
C16 Si C1 N1 -130.68(14)
C14 Si C1 N1 105.11(14)
C15 Si C1 N1 -20.92(16)
C1 N1 C2 C3 3.88(18)
C4 N1 C2 C3 -161.57(14)
C1 N1 C2 C8 -173.48(17)
C4 N1 C2 C8 21.1(3)
N1 C2 C3 N2 0.02(18)
C8 C2 C3 N2 177.47(16)
N1 C2 C3 C9 -176.22(16)
C8 C2 C3 C9 1.2(3)
C1 N2 C3 C2 -3.93(18)
C10 N2 C3 C2 160.98(14)
C1 N2 C3 C9 172.15(17)
C10 N2 C3 C9 -22.9(3)
C1 N1 C4 C6 -6.7(2)
C2 N1 C4 C6 156.10(15)
C1 N1 C4 C5 117.25(17)
C2 N1 C4 C5 -79.95(19)
C1 N1 C4 C7 -121.05(17)
C2 N1 C4 C7 41.8(2)
C1 N2 C10 C13 -116.15(18)
C3 N2 C10 C13 81.57(19)
C1 N2 C10 C11 8.1(2)
C3 N2 C10 C11 -154.20(15)
C1 N2 C10 C12 122.70(17)
C3 N2 C10 C12 -39.6(2)
C23 B1 C17 C22 13.0(2)
C29 B1 C17 C22 -121.33(16)
N3 B1 C17 C22 127.68(15)
C23 B1 C17 C18 -165.45(13)
C29 B1 C17 C18 60.23(18)
N3 B1 C17 C18 -50.76(17)
C22 C17 C18 F1 177.66(13)
B1 C17 C18 F1 -3.7(2)
C22 C17 C18 C19 -2.2(2)
B1 C17 C18 C19 176.46(14)
F1 C18 C19 F2 1.8(2)
C17 C18 C19 F2 -178.39(14)
F1 C18 C19 C20 -178.22(13)
C17 C18 C19 C20 1.6(2)
F2 C19 C20 F3 0.0(2)
C18 C19 C20 F3 -179.95(13)
F2 C19 C20 C21 179.93(14)
C18 C19 C20 C21 -0.1(2)
F3 C20 C21 F4 -0.2(2)
C19 C20 C21 F4 179.89(14)
F3 C20 C21 C22 179.18(14)
C19 C20 C21 C22 -0.7(2)
F4 C21 C22 F5 -0.9(2)
C20 C21 C22 F5 179.69(14)
F4 C21 C22 C17 179.42(14)
C20 C21 C22 C17 0.0(2)
C18 C17 C22 F5 -178.32(13)
B1 C17 C22 F5 3.2(2)
C18 C17 C22 C21 1.3(2)
B1 C17 C22 C21 -177.19(14)
C17 B1 C23 C28 -115.73(17)
C29 B1 C23 C28 18.1(2)
N3 B1 C23 C28 129.13(15)
C17 B1 C23 C24 66.80(19)
C29 B1 C23 C24 -159.38(14)
N3 B1 C23 C24 -48.34(18)
C28 C23 C24 F6 177.14(14)
B1 C23 C24 F6 -5.1(2)
C28 C23 C24 C25 -2.0(2)
B1 C23 C24 C25 175.73(15)
F6 C24 C25 F7 1.0(2)
C23 C24 C25 F7 -179.80(15)
F6 C24 C25 C26 -178.43(15)
C23 C24 C25 C26 0.7(3)
F7 C25 C26 F8 0.7(3)
C24 C25 C26 F8 -179.87(16)
F7 C25 C26 C27 -178.82(16)
C24 C25 C26 C27 0.6(3)
F8 C26 C27 F9 -0.4(3)
C25 C26 C27 F9 179.11(16)
F8 C26 C27 C28 179.93(16)
C25 C26 C27 C28 -0.6(3)
F9 C27 C28 F10 -1.9(2)
C26 C27 C28 F10 177.79(15)
F9 C27 C28 C23 179.43(15)
C26 C27 C28 C23 -0.9(3)
C24 C23 C28 F10 -176.54(14)
B1 C23 C28 F10 5.8(2)
C24 C23 C28 C27 2.1(2)
B1 C23 C28 C27 -175.55(15)
C23 B1 C29 C30 -114.39(17)
C17 B1 C29 C30 21.2(2)
N3 B1 C29 C30 133.65(15)
C23 B1 C29 C34 67.70(18)
C17 B1 C29 C34 -156.70(14)
N3 B1 C29 C34 -44.27(18)
C34 C29 C30 F11 -175.94(14)
B1 C29 C30 F11 6.0(2)
C34 C29 C30 C31 3.6(2)
B1 C29 C30 C31 -174.48(16)
F11 C30 C31 F12 -0.9(2)
C29 C30 C31 F12 179.52(15)
F11 C30 C31 C32 179.22(15)
C29 C30 C31 C32 -0.3(3)
F12 C31 C32 F13 -1.2(3)
C30 C31 C32 F13 178.64(16)
F12 C31 C32 C33 178.12(15)
C30 C31 C32 C33 -2.0(3)
F13 C32 C33 F14 -0.4(2)
C31 C32 C33 F14 -179.69(15)
F13 C32 C33 C34 -179.79(15)
C31 C32 C33 C34 0.9(2)
F14 C33 C34 F15 3.9(2)
C32 C33 C34 F15 -176.67(14)
F14 C33 C34 C29 -176.65(14)
C32 C33 C34 C29 2.8(2)
C30 C29 C34 F15 174.59(14)
B1 C29 C34 F15 -7.3(2)
C30 C29 C34 C33 -4.8(2)
B1 C29 C34 C33 173.31(15)
N5 B2 C35 C40 125.60(15)
C41 B2 C35 C40 10.1(2)
C47 B2 C35 C40 -119.77(16)
N5 B2 C35 C36 -57.90(17)
C41 B2 C35 C36 -173.38(13)
C47 B2 C35 C36 56.73(17)
C40 C35 C36 F16 178.85(13)
B2 C35 C36 F16 1.9(2)
C40 C35 C36 C37 -0.5(2)
B2 C35 C36 C37 -177.49(14)
F16 C36 C37 F17 -0.3(2)
C35 C36 C37 F17 179.08(14)
F16 C36 C37 C38 -178.95(14)
C35 C36 C37 C38 0.5(2)
F17 C37 C38 F18 0.7(2)
C36 C37 C38 F18 179.37(14)
F17 C37 C38 C39 -179.03(14)
C36 C37 C38 C39 -0.4(2)
F18 C38 C39 F19 0.4(2)
C37 C38 C39 F19 -179.85(14)
F18 C38 C39 C40 -179.30(14)
C37 C38 C39 C40 0.5(2)
F19 C39 C40 F20 -1.1(2)
C38 C39 C40 F20 178.54(14)
F19 C39 C40 C35 179.72(14)
C38 C39 C40 C35 -0.6(2)
C36 C35 C40 F20 -178.49(13)
B2 C35 C40 F20 -1.9(2)
C36 C35 C40 C39 0.6(2)
B2 C35 C40 C39 177.24(14)
N5 B2 C41 C46 119.36(15)
C47 B2 C41 C46 3.8(2)
C35 B2 C41 C46 -123.13(16)
N5 B2 C41 C42 -61.12(17)
C47 B2 C41 C42 -176.69(13)
C35 B2 C41 C42 56.39(18)
C46 C41 C42 F21 178.71(13)
B2 C41 C42 F21 -0.9(2)
C46 C41 C42 C43 1.6(2)
B2 C41 C42 C43 -177.97(14)
F21 C42 C43 F22 -1.4(2)
C41 C42 C43 F22 175.73(14)
F21 C42 C43 C44 -177.84(14)
C41 C42 C43 C44 -0.7(2)
F22 C43 C44 F23 1.3(2)
C42 C43 C44 F23 177.75(14)
F22 C43 C44 C45 -176.82(14)
C42 C43 C44 C45 -0.4(2)
F23 C44 C45 F24 1.5(2)
C43 C44 C45 F24 179.62(14)
F23 C44 C45 C46 -177.74(14)
C43 C44 C45 C46 0.4(2)
F24 C45 C46 F25 0.3(2)
C44 C45 C46 F25 179.54(14)
F24 C45 C46 C41 -178.56(14)
C44 C45 C46 C41 0.7(2)
C42 C41 C46 F25 179.61(13)
B2 C41 C46 F25 -0.8(2)
C42 C41 C46 C45 -1.6(2)
B2 C41 C46 C45 177.95(14)
N5 B2 C47 C52 -9.6(2)
C41 B2 C47 C52 104.34(18)
C35 B2 C47 C52 -124.79(16)
N5 B2 C47 C48 166.32(13)
C41 B2 C47 C48 -79.73(17)
C35 B2 C47 C48 51.14(17)
C52 C47 C48 F26 -178.76(13)
B2 C47 C48 F26 4.8(2)
C52 C47 C48 C49 1.4(2)
B2 C47 C48 C49 -175.07(14)
F26 C48 C49 F27 -2.1(2)
C47 C48 C49 F27 177.68(14)
F26 C48 C49 C50 179.85(14)
C47 C48 C49 C50 -0.3(2)
F27 C49 C50 F28 0.7(2)
C48 C49 C50 F28 178.75(14)
F27 C49 C50 C51 -178.59(14)
C48 C49 C50 C51 -0.5(2)
F28 C50 C51 F29 -0.1(2)
C49 C50 C51 F29 179.19(15)
F28 C50 C51 C52 -179.08(14)
C49 C50 C51 C52 0.2(2)
C48 C47 C52 F30 178.56(14)
B2 C47 C52 F30 -5.4(2)
C48 C47 C52 C51 -1.8(2)
B2 C47 C52 C51 174.31(15)
F29 C51 C52 F30 1.8(2)
C50 C51 C52 F30 -179.27(14)
F29 C51 C52 C47 -177.94(15)
C50 C51 C52 C47 1.0(3)
